data_2214710
loop_
_publ_author_name
'Yamu Xia'
'Qi Wang'
'Jia You'

_publ_section_title
;
 2-[(2-Aminophenylimino)phenylmethyl]-4-bromophenol
;
_journal_coeditor_code HG2255
_journal_issue 8
_journal_name_full 'Acta Crystallographica Section E'
_journal_page_first o3529
_journal_page_last o3529
_journal_paper_doi 10.1107/S1600536807034228
_journal_volume 63
_journal_year 2007
_chemical_formula_iupac 'C19 H15 Br N2 O'
_chemical_formula_moiety 'C19 H15 Br N2 O'
_chemical_formula_sum 'C19 H15 Br N2 O'
_chemical_formula_weight 367.23
_chemical_name_systematic
;
2-[(2-Aminophenylimino)phenylmethyl]-4-bromophenol
;
_space_group_IT_number 2
_symmetry_cell_setting triclinic
_symmetry_space_group_name_Hall '-P 1'
_symmetry_space_group_name_H-M 'P -1'
_atom_sites_solution_hydrogens geom
_atom_sites_solution_primary direct
_atom_sites_solution_secondary difmap
_audit_creation_method SHELXL-97
_cell_angle_alpha 68.94(3)
_cell_angle_beta 85.40(3)
_cell_angle_gamma 78.31(3)
_cell_formula_units_Z 2
_cell_length_a 8.4504(17)
_cell_length_b 9.4206(19)
_cell_length_c 11.141(2)
_cell_measurement_reflns_used 25
_cell_measurement_temperature 295(2)
_cell_measurement_theta_max 14
_cell_measurement_theta_min 4
_cell_volume 810.5(3)
_computing_cell_refinement 'CAD-4 Software'
_computing_data_collection 'CAD-4 Software (Enraf--Nonius, 1989)'
_computing_data_reduction 'NRCVAX (Gabe <i>et al.</i>,  1989)'
_computing_molecular_graphics 'SHELXTL/PC (Sheldrick, 1990)'
_computing_publication_material 'WinGX (Farrugia, 1999)'
_computing_structure_refinement 'SHELXL97 (Sheldrick, 1997)'
_computing_structure_solution 'SHELXS97 (Sheldrick, 1997)'
_diffrn_ambient_temperature 295(2)
_diffrn_measured_fraction_theta_full 0.979
_diffrn_measured_fraction_theta_max 0.979
_diffrn_measurement_device_type 'Enraf--Nonius CAD-4'
_diffrn_measurement_method \w
_diffrn_radiation_monochromator graphite
_diffrn_radiation_source 'fine-focus sealed tube'
_diffrn_radiation_type MoK\a
_diffrn_radiation_wavelength 0.71073
_diffrn_reflns_av_R_equivalents 0.0180
_diffrn_reflns_av_sigmaI/netI 0.0433
_diffrn_reflns_limit_h_max 10
_diffrn_reflns_limit_h_min -9
_diffrn_reflns_limit_k_max 6
_diffrn_reflns_limit_k_min -11
_diffrn_reflns_limit_l_max 12
_diffrn_reflns_limit_l_min -13
_diffrn_reflns_number 3365
_diffrn_reflns_theta_full 25.00
_diffrn_reflns_theta_max 25.00
_diffrn_reflns_theta_min 1.96
_diffrn_standards_decay_% 0
_diffrn_standards_interval_count 100
_diffrn_standards_number 3
_exptl_absorpt_coefficient_mu 2.542
_exptl_absorpt_correction_type none
_exptl_crystal_colour colorless
_exptl_crystal_density_diffrn 1.505
_exptl_crystal_density_method 'not measured'
_exptl_crystal_description block
_exptl_crystal_F_000 372
_exptl_crystal_size_max 0.20
_exptl_crystal_size_mid 0.20
_exptl_crystal_size_min 0.18
_refine_diff_density_max 0.376
_refine_diff_density_min -0.275
_refine_ls_extinction_method none
_refine_ls_goodness_of_fit_ref 1.026
_refine_ls_hydrogen_treatment constr
_refine_ls_matrix_type full
_refine_ls_number_parameters 208
_refine_ls_number_reflns 2785
_refine_ls_number_restraints 0
_refine_ls_restrained_S_all 1.026
_refine_ls_R_factor_all 0.0541
_refine_ls_R_factor_gt 0.0383
_refine_ls_shift/su_max 0.000
_refine_ls_shift/su_mean 0.000
_refine_ls_structure_factor_coef Fsqd
_refine_ls_weighting_details 'calc w=1/[\s^2^(Fo^2^)+(0.05P)^2^] where P=(Fo^2^+2Fc^2^)/3'
_refine_ls_weighting_scheme calc
_refine_ls_wR_factor_gt 0.0916
_refine_ls_wR_factor_ref 0.0987
_reflns_number_gt 2094
_reflns_number_total 2785
_reflns_threshold_expression I>2\s(I)
_cod_data_source_file hg2255.cif
_cod_data_source_block I
_cod_depositor_comments
;
The following automatic conversions were performed:
'_symmetry_cell_setting' value 'Triclinic' changed to 'triclinic'
according to '/home/saulius/struct/CIF-dictionaries/cif_core.dic'
dictionary named 'cif_core.dic' version 2.4.1 from 2010-06-29.

Automatic conversion script
Id: cif_fix_enum 1527 2010-12-29 10:47:43Z saulius 

The following automatic conversions were performed:

'_symmetry_cell_setting' value 'Triclinic' changed to 'triclinic'
according to /home/saulius/struct/CIF-dictionaries/cif_core.dic
dictionary named 'cif_core.dic' version 2.4.1 from 2010-06-29.

Automatic conversion script
Id: cif_fix_values 1715 2011-07-08 13:25:40Z adriana 
;
_cod_database_code 2214710
_cod_database_fobs_code 2214710

loop_
_symmetry_equiv_pos_as_xyz
'x, y, z'
'-x, -y, -z'

loop_
_atom_site_type_symbol
_atom_site_label
_atom_site_fract_x
_atom_site_fract_y
_atom_site_fract_z
_atom_site_U_iso_or_equiv
_atom_site_adp_type
_atom_site_calc_flag
_atom_site_refinement_flags
_atom_site_occupancy
Br Br1 0.82601(5) 0.79635(4) -0.41528(3) 0.07530(19) Uani d . 1
O O1 0.1888(2) 0.8105(2) -0.1436(2) 0.0624(6) Uani d . 1
H H1 0.2000 0.7754 -0.0624 0.075 Uiso d R 1
N N1 0.1382(3) 0.9926(3) 0.1374(3) 0.0688(8) Uani d . 1
H H1A 0.1667 1.0127 0.0581 0.083 Uiso calc R 1
H H1B 0.0732 1.0614 0.1604 0.083 Uiso calc R 1
N N2 0.3303(3) 0.7716(3) 0.0581(2) 0.0517(6) Uani d . 1
C C1 0.9008(5) 0.6305(5) 0.2237(4) 0.0752(10) Uani d . 1
H H1C 0.9945 0.6028 0.2716 0.090 Uiso calc R 1
C C2 0.8721(4) 0.5433(4) 0.1568(3) 0.0674(9) Uani d . 1
H H2B 0.9468 0.4547 0.1601 0.081 Uiso calc R 1
C C3 0.7361(4) 0.5825(4) 0.0847(3) 0.0554(8) Uani d . 1
H H3A 0.7197 0.5218 0.0386 0.066 Uiso calc R 1
C C4 0.6232(4) 0.7126(3) 0.0804(3) 0.0454(7) Uani d . 1
C C5 0.6508(4) 0.8013(4) 0.1486(3) 0.0559(8) Uani d . 1
H H5A 0.5755 0.8891 0.1468 0.067 Uiso calc R 1
C C6 0.7894(5) 0.7604(5) 0.2197(3) 0.0708(10) Uani d . 1
H H6A 0.8078 0.8211 0.2652 0.085 Uiso calc R 1
C C7 0.4709(3) 0.7531(3) 0.0073(3) 0.0441(7) Uani d . 1
C C8 0.4763(3) 0.7798(3) -0.1316(3) 0.0449(7) Uani d . 1
C C9 0.6214(4) 0.7812(3) -0.1996(3) 0.0518(7) Uani d . 1
H H9A 0.7169 0.7688 -0.1577 0.062 Uiso calc R 1
C C10 0.6255(4) 0.8009(3) -0.3276(3) 0.0552(8) Uani d . 1
C C11 0.4869(4) 0.8210(4) -0.3928(3) 0.0601(9) Uani d . 1
H H11A 0.4913 0.8332 -0.4796 0.072 Uiso calc R 1
C C12 0.3429(4) 0.8230(4) -0.3288(3) 0.0591(8) Uani d . 1
H H12A 0.2485 0.8371 -0.3727 0.071 Uiso calc R 1
C C13 0.3342(4) 0.8041(3) -0.1989(3) 0.0500(7) Uani d . 1
C C14 0.3017(3) 0.7385(3) 0.1922(3) 0.0478(7) Uani d . 1
C C15 0.1967(3) 0.8507(4) 0.2275(3) 0.0505(7) Uani d . 1
C C16 0.1562(4) 0.8156(4) 0.3567(3) 0.0607(9) Uani d . 1
H H16A 0.0891 0.8903 0.3833 0.073 Uiso calc R 1
C C17 0.2127(4) 0.6739(4) 0.4455(3) 0.0657(9) Uani d . 1
H H17A 0.1807 0.6521 0.5310 0.079 Uiso calc R 1
C C18 0.3161(4) 0.5631(4) 0.4103(3) 0.0646(9) Uani d . 1
H H18A 0.3555 0.4669 0.4713 0.078 Uiso calc R 1
C C19 0.3607(4) 0.5967(4) 0.2831(3) 0.0585(8) Uani d . 1
H H19A 0.4316 0.5227 0.2581 0.070 Uiso calc R 1

loop_
_atom_site_aniso_label
_atom_site_aniso_U_11
_atom_site_aniso_U_22
_atom_site_aniso_U_33
_atom_site_aniso_U_12
_atom_site_aniso_U_13
_atom_site_aniso_U_23
Br1 0.0749(3) 0.0860(3) 0.0579(2) -0.0128(2) 0.01688(19) -0.0216(2)
O1 0.0479(13) 0.0774(16) 0.0585(13) 0.0055(11) -0.0083(11) -0.0275(12)
N1 0.0678(19) 0.0588(17) 0.0656(18) 0.0057(14) 0.0118(15) -0.0169(15)
N2 0.0490(16) 0.0552(16) 0.0471(15) -0.0011(12) 0.0011(12) -0.0184(12)
C1 0.057(2) 0.090(3) 0.071(2) -0.021(2) -0.0160(19) -0.014(2)
C2 0.050(2) 0.071(2) 0.068(2) -0.0008(17) -0.0046(18) -0.014(2)
C3 0.055(2) 0.0535(19) 0.0539(19) -0.0049(15) -0.0050(16) -0.0165(15)
C4 0.0471(17) 0.0469(17) 0.0386(15) -0.0092(14) 0.0009(13) -0.0108(14)
C5 0.063(2) 0.0550(19) 0.0518(18) -0.0184(16) 0.0030(16) -0.0187(16)
C6 0.075(3) 0.089(3) 0.060(2) -0.038(2) -0.0054(19) -0.027(2)
C7 0.0477(18) 0.0388(16) 0.0444(16) -0.0034(13) -0.0003(14) -0.0154(13)
C8 0.0451(18) 0.0404(16) 0.0454(16) -0.0001(13) -0.0034(14) -0.0143(13)
C9 0.0512(19) 0.0508(18) 0.0504(18) -0.0053(14) -0.0057(15) -0.0154(15)
C10 0.068(2) 0.0489(18) 0.0446(17) -0.0046(15) 0.0011(16) -0.0152(14)
C11 0.078(3) 0.055(2) 0.0434(18) -0.0033(17) -0.0032(18) -0.0175(15)
C12 0.060(2) 0.062(2) 0.0532(19) 0.0037(16) -0.0163(17) -0.0227(17)
C13 0.0491(19) 0.0452(17) 0.0521(18) 0.0017(13) -0.0047(15) -0.0176(14)
C14 0.0408(17) 0.0561(19) 0.0463(17) -0.0079(14) 0.0011(14) -0.0186(16)
C15 0.0414(17) 0.057(2) 0.0550(19) -0.0139(14) 0.0023(14) -0.0196(17)
C16 0.059(2) 0.071(2) 0.063(2) -0.0192(17) 0.0155(17) -0.036(2)
C17 0.075(2) 0.083(3) 0.0431(18) -0.031(2) 0.0044(17) -0.0192(19)
C18 0.065(2) 0.068(2) 0.051(2) -0.0121(18) -0.0023(17) -0.0094(17)
C19 0.057(2) 0.057(2) 0.057(2) -0.0036(15) -0.0007(16) -0.0186(17)

loop_
_atom_type_symbol
_atom_type_description
_atom_type_scat_dispersion_real
_atom_type_scat_dispersion_imag
_atom_type_scat_source
C C 0.0033 0.0016 'International Tables Vol C Tables 4.2.6.8 and 6.1.1.4'
H H 0.0000 0.0000 'International Tables Vol C Tables 4.2.6.8 and 6.1.1.4'
N N 0.0061 0.0033 'International Tables Vol C Tables 4.2.6.8 and 6.1.1.4'
O O 0.0106 0.0060 'International Tables Vol C Tables 4.2.6.8 and 6.1.1.4'
Br Br -0.2901 2.4595 'International Tables Vol C Tables 4.2.6.8 and 6.1.1.4'

loop_
_geom_angle_atom_site_label_1
_geom_angle_atom_site_label_2
_geom_angle_atom_site_label_3
_geom_angle
C13 O1 H1 108.9
C15 N1 H1A 120.0
C15 N1 H1B 120.0
H1A N1 H1B 120.0
C7 N2 C14 124.1(3)
C2 C1 C6 119.1(4)
C2 C1 H1C 120.5
C6 C1 H1C 120.5
C1 C2 C3 121.6(3)
C1 C2 H2B 119.2
C3 C2 H2B 119.2
C2 C3 C4 119.8(3)
C2 C3 H3A 120.1
C4 C3 H3A 120.1
C5 C4 C3 119.1(3)
C5 C4 C7 120.3(3)
C3 C4 C7 120.6(3)
C6 C5 C4 120.1(3)
C6 C5 H5A 119.9
C4 C5 H5A 119.9
C1 C6 C5 120.4(3)
C1 C6 H6A 119.8
C5 C6 H6A 119.8
N2 C7 C8 116.4(3)
N2 C7 C4 123.2(2)
C8 C7 C4 120.3(2)
C9 C8 C13 118.0(3)
C9 C8 C7 121.2(3)
C13 C8 C7 120.7(3)
C10 C9 C8 120.7(3)
C10 C9 H9A 119.6
C8 C9 H9A 119.6
C9 C10 C11 121.2(3)
C9 C10 Br1 119.4(3)
C11 C10 Br1 119.4(2)
C12 C11 C10 119.1(3)
C12 C11 H11A 120.5
C10 C11 H11A 120.5
C11 C12 C13 121.2(3)
C11 C12 H12A 119.4
C13 C12 H12A 119.4
O1 C13 C12 117.7(3)
O1 C13 C8 122.6(3)
C12 C13 C8 119.7(3)
C19 C14 C15 120.5(3)
C19 C14 N2 122.5(3)
C15 C14 N2 116.7(3)
N1 C15 C14 120.8(3)
N1 C15 C16 121.5(3)
C14 C15 C16 117.7(3)
C17 C16 C15 121.3(3)
C17 C16 H16A 119.4
C15 C16 H16A 119.4
C16 C17 C18 120.9(3)
C16 C17 H17A 119.6
C18 C17 H17A 119.6
C17 C18 C19 118.8(3)
C17 C18 H18A 120.6
C19 C18 H18A 120.6
C18 C19 C14 120.8(3)
C18 C19 H19A 119.6
C14 C19 H19A 119.6

loop_
_geom_bond_atom_site_label_1
_geom_bond_atom_site_label_2
_geom_bond_distance
Br1 C10 1.887(3)
O1 C13 1.330(4)
O1 H1 0.8499
N1 C15 1.373(4)
N1 H1A 0.8600
N1 H1B 0.8600
N2 C7 1.281(3)
N2 C14 1.423(3)
C1 C2 1.356(5)
C1 C6 1.373(6)
C1 H1C 0.9300
C2 C3 1.366(5)
C2 H2B 0.9300
C3 C4 1.380(4)
C3 H3A 0.9300
C4 C5 1.377(4)
C4 C7 1.487(4)
C5 C6 1.376(5)
C5 H5A 0.9300
C6 H6A 0.9300
C7 C8 1.475(4)
C8 C9 1.389(4)
C8 C13 1.401(4)
C9 C10 1.369(4)
C9 H9A 0.9300
C10 C11 1.372(5)
C11 C12 1.361(4)
C11 H11A 0.9300
C12 C13 1.391(4)
C12 H12A 0.9300
C14 C19 1.378(4)
C14 C15 1.387(4)
C15 C16 1.387(4)
C16 C17 1.363(5)
C16 H16A 0.9300
C17 C18 1.370(5)
C17 H17A 0.9300
C18 C19 1.375(4)
C18 H18A 0.9300
C19 H19A 0.9300

loop_
_geom_hbond_atom_site_label_D
_geom_hbond_atom_site_label_H
_geom_hbond_atom_site_label_A
_geom_hbond_site_symmetry_A
_geom_hbond_distance_DH
_geom_hbond_distance_HA
_geom_hbond_distance_DA
_geom_hbond_angle_DHA
_geom_hbond_publ_flag
N1 H1B O1 2_575 0.86 2.28 3.011(3) 142.4 yes
O1 H1 N2 1 0.85 1.79 2.505(3) 140.6 yes
N1 H1A N2 1 0.86 2.41 2.734(4) 103.1 yes
N1 H1B Cg1 2_675 0.86 3.20 3.799(2) 129 yes
C19 H19A Cg2 2_665 0.93 2.98 3.800(3) 148 yes
C1 H1C Cg3 1_655 0.93 2.76 3.557(3) 145 yes

loop_
_cod_related_entry_id
_cod_related_entry_database
_cod_related_entry_code
1 ChemSpider 30655296
